data_1534573
loop_
_publ_author_name
'Gieck, C.'
'Tremel, W.'

_publ_section_title
;
 Interlocking inorganic screw helices: synthesis, structure and magnetism
 of the novel framework uranium orthothiophosphates A11 U7 (P S4)13 (A =
 K, Rb)
;
_journal_name_full 'Chemistry - A European Journal'
_journal_page_first 2980
_journal_page_last 2987
_journal_volume 8
_journal_year 2002
_chemical_formula_sum 'K11 P13 S52 U7'
_chemical_name_systematic 'K11 U7 (P S4)13'
_space_group_IT_number 122
_symmetry_space_group_name_Hall 'I -4 2bw'
_symmetry_space_group_name_H-M 'I -4 2 d'
_cell_angle_alpha 90
_cell_angle_beta 90
_cell_angle_gamma 90
_cell_formula_units_Z 8
_cell_length_a 32.0481
_cell_length_b 32.0481
_cell_length_c 17.3208
_cell_volume 17789.860
_citation_journal_id_ASTM CEUJED
_cod_data_source_file Gieck_CEUJED_2002_443.cif
_cod_data_source_block K11P13S52U7
_cod_original_cell_volume 17789.86
_cod_database_code 1534573

loop_
_symmetry_equiv_pos_as_xyz
x,y,z
y,-x,-z
-x,-y,z
-y,x,-z
x,-y+1/2,-z+1/4
-y+1/2,-x,z+3/4
-x,y+1/2,-z+1/4
y+1/2,x,z+3/4
x+1/2,y+1/2,z+1/2
y+1/2,-x+1/2,-z+1/2
-x+1/2,-y+1/2,z+1/2
-y+1/2,x+1/2,-z+1/2
x+1/2,-y+1,-z+3/4
-y+1,-x+1/2,z+5/4
-x+1/2,y+1,-z+3/4
y+1,x+1/2,z+5/4

loop_
_atom_site_label
_atom_site_type_symbol
_atom_site_fract_x
_atom_site_fract_y
_atom_site_fract_z
_atom_site_occupancy
_atom_site_U_iso_or_equiv
S18 S-2 0.21973 0.19059 0.1049 1 0.0
P6 P+5 0.49836 0.18506 0.0457 1 0.0
K6 K+1 0.69652 0.25 0.125 1 0.0
P1 P+5 0.04789 0.0916 0.373 1 0.0
S14 S-2 0.16763 0.15847 0.2649 1 0.0
U1 U+4 0.01192 0.15187 0.21178 1 0.0
U3 U+4 0.306451 0.180776 0.12515 1 0.0
S15 S-2 0.18553 0.09255 0.1251 1 0.0
S25 S-2 0.37426 0.19846 0.0273 1 0.0
K3 K+1 0.31249 0.04229 0.2475 1 0.0
S9 S-2 0.0877 0.14569 0.1318 1 0.0
S6 S-2 0.07169 0.62315 0.0347 1 0.0
S24 S-2 0.37409 0.30015 0.0164 1 0.0
S1 S-2 0.0017 0.09759 0.0849 1 0.0
S23 S-2 0.35984 0.11205 0.1378 1 0.0
S17 S-2 0.20096 0.47712 0.3483 1 0.0
P2 P+5 0.06454 0.0999 0.0609 1 0.0
S2 S-2 0.00584 0.0945 0.4525 1 0.0
P5 P+5 0.34541 0.2533 0.2769 1 0.0
P4 P+5 0.33261 0.08591 0.043 1 0.0
P7 P+5 0.01447 0.25 0.125 1 0.0
S10 S-2 0.09224 0.04675 0.1018 1 0.0
K4 K+1 0.45651 0.07193 0.1172 1 0.0
S5 S-2 0.05006 0.26639 0.0331 1 0.0
K2 K+1 0.17646 0.37269 0.3108 1 0.0
S11 S-2 0.10245 0.06123 0.3936 1 0.0
S4 S-2 0.03051 0.06824 0.2637 1 0.0
S21 S-2 0.28995 0.12893 0.0023 1 0.0
U2 U+4 0.12219 0.08441 0.23867 1 0.0
U4 U+4 0.42375 0.25 0.125 1 0.0
S12 S-2 0.13442 0.50339 0.0247 1 0.0
K1 K+1 0.01242 0.31126 0.321 1 0.0
K7 K+1 0 0 0.1273 1 0.0
S22 S-2 0.30099 0.03348 0.0667 1 0.0
P3 P+5 0.20919 0.14259 0.1803 1 0.0
S3 S-2 0.02669 0.26333 0.494 1 0.0
S20 S-2 0.2871 0.24943 0.0229 1 0.0
K5 K+1 0.1365 0.25 0.125 1 0.0
S26 S-2 0.46296 0.1735 0.1412 1 0.0
S16 S-2 0.1959 0.05917 0.32 1 0.0
S19 S-2 0.26679 0.13169 0.2304 1 0.0
S7 S-2 0.07279 0.152 0.3295 1 0.0
S13 S-2 0.15733 0.2597 0.3621 1 0.0
S8 S-2 0.07559 0.38895 0.2999 1 0.0
